data_2222355
loop_
_publ_author_name
'Shi, Feng'
'Zhou, Dian-Xiang'
'Tu, Shu-Jiang'

_publ_section_title
;
 4,4'-Dianilino-3,3'-(4-chlorobenzylidene)bis[furan-2(5<i>H</i>)-one]
;
_journal_coeditor_code HK2705
_journal_issue 7
_journal_name_full 'Acta Crystallographica Section E'
_journal_page_first o1513
_journal_page_last o1514
_journal_paper_doi 10.1107/S1600536809021084
_journal_volume 65
_journal_year 2009
_chemical_formula_iupac 'C27 H21 Cl N2 O4'
_chemical_formula_moiety 'C27 H21 Cl N2 O4'
_chemical_formula_sum 'C27 H21 Cl N2 O4'
_chemical_formula_weight 472.91
_chemical_melting_point_gt 508
_chemical_melting_point_lt 509
_chemical_name_common
;
3-((4-Chlorophenyl)(2,5-dihydro-2-oxo-4-(phenylamino)furan-3-yl)methyl)-4-
(phenylamino)furan-2(5<i>H</i>)-one
;
_chemical_name_systematic
;
4,4'-Dianilino-3,3'-(4-chlorobenzylidene)bis[furan-2(5<i>H</i>)-one]
;
_space_group_IT_number 14
_symmetry_cell_setting monoclinic
_symmetry_space_group_name_Hall '-P 2yn'
_symmetry_space_group_name_H-M 'P 1 21/n 1'
_atom_sites_solution_hydrogens geom
_atom_sites_solution_primary direct
_atom_sites_solution_secondary difmap
_cell_angle_alpha 90.00
_cell_angle_beta 100.232(7)
_cell_angle_gamma 90.00
_cell_formula_units_Z 4
_cell_length_a 10.973(5)
_cell_length_b 11.566(5)
_cell_length_c 17.795(8)
_cell_measurement_reflns_used 1079
_cell_measurement_temperature 298(2)
_cell_measurement_theta_max 19.856
_cell_measurement_theta_min 2.385
_cell_volume 2222.5(17)
_computing_cell_refinement 'SAINT (Bruker, 1999)'
_computing_data_collection 'SMART (Bruker, 1998)'
_computing_data_reduction 'SAINT (Bruker, 1999)'
_computing_molecular_graphics 'SHELXTL (Sheldrick, 2008)'
_computing_publication_material 'SHELXTL (Sheldrick, 2008)'
_computing_structure_refinement 'SHELXL97 (Sheldrick, 2008)'
_computing_structure_solution 'SHELXS97 (Sheldrick, 2008)'
_diffrn_ambient_temperature 298(2)
_diffrn_measured_fraction_theta_full 0.999
_diffrn_measured_fraction_theta_max 0.999
_diffrn_measurement_device_type 'Bruker SMART CCD area-detector'
_diffrn_measurement_method '\f and \w'
_diffrn_radiation_monochromator graphite
_diffrn_radiation_source 'fine-focus sealed tube'
_diffrn_radiation_type MoK\a
_diffrn_radiation_wavelength 0.71073
_diffrn_reflns_av_R_equivalents 0.0868
_diffrn_reflns_av_sigmaI/netI 0.2018
_diffrn_reflns_limit_h_max 12
_diffrn_reflns_limit_h_min -13
_diffrn_reflns_limit_k_max 13
_diffrn_reflns_limit_k_min -13
_diffrn_reflns_limit_l_max 21
_diffrn_reflns_limit_l_min -11
_diffrn_reflns_number 11368
_diffrn_reflns_theta_full 25.01
_diffrn_reflns_theta_max 25.01
_diffrn_reflns_theta_min 2.03
_exptl_absorpt_coefficient_mu 0.211
_exptl_absorpt_correction_T_max 0.9752
_exptl_absorpt_correction_T_min 0.9434
_exptl_absorpt_correction_type multi-scan
_exptl_absorpt_process_details '(SADABS; Sheldrick, 1996)'
_exptl_crystal_colour yellow
_exptl_crystal_density_diffrn 1.413
_exptl_crystal_density_method 'not measured'
_exptl_crystal_description block
_exptl_crystal_F_000 984
_exptl_crystal_size_max 0.28
_exptl_crystal_size_mid 0.15
_exptl_crystal_size_min 0.12
_refine_diff_density_max 0.245
_refine_diff_density_min -0.283
_refine_ls_extinction_method none
_refine_ls_goodness_of_fit_ref 1.027
_refine_ls_hydrogen_treatment constr
_refine_ls_matrix_type full
_refine_ls_number_parameters 307
_refine_ls_number_reflns 3913
_refine_ls_number_restraints 0
_refine_ls_restrained_S_all 1.027
_refine_ls_R_factor_all 0.1624
_refine_ls_R_factor_gt 0.0671
_refine_ls_shift/su_max 0.000
_refine_ls_shift/su_mean 0.000
_refine_ls_structure_factor_coef Fsqd
_refine_ls_weighting_details 'calc w=1/[\s^2^(Fo^2^)]'
_refine_ls_weighting_scheme calc
_refine_ls_wR_factor_gt 0.1628
_refine_ls_wR_factor_ref 0.2506
_reflns_number_gt 1802
_reflns_number_total 3913
_reflns_threshold_expression I>2\s(I)
_cod_data_source_file hk2705.cif
_cod_data_source_block I
_cod_original_cell_volume 2222.6(17)
_cod_original_sg_symbol_H-M 'P 21/n'
_cod_database_code 2222355
_cod_database_fobs_code 2222355

loop_
_symmetry_equiv_pos_as_xyz
'x, y, z'
'-x+1/2, y+1/2, -z+1/2'
'-x, -y, -z'
'x-1/2, -y-1/2, z-1/2'

loop_
_atom_site_type_symbol
_atom_site_label
_atom_site_fract_x
_atom_site_fract_y
_atom_site_fract_z
_atom_site_U_iso_or_equiv
_atom_site_adp_type
_atom_site_calc_flag
_atom_site_refinement_flags
_atom_site_occupancy
_atom_site_disorder_assembly
_atom_site_disorder_group
Cl Cl1 0.72987(15) 0.38409(13) 0.15930(11) 0.0740(6) Uani d . 1 . .
O O1 0.5201(3) 1.0941(3) 0.2030(2) 0.0537(10) Uani d . 1 . .
O O2 0.5296(3) 1.0511(3) 0.0810(2) 0.0620(11) Uani d . 1 . .
O O3 0.0934(3) 0.7208(3) 0.0853(2) 0.0498(10) Uani d . 1 . .
O O4 0.2460(3) 0.6755(3) 0.1814(2) 0.0502(10) Uani d . 1 . .
N N1 0.3811(4) 0.8428(4) 0.2747(3) 0.0503(12) Uani d . 1 . .
H H1 0.3691 0.7767 0.2525 0.060 Uiso calc R 1 . .
N N2 0.2308(4) 0.9098(4) -0.0373(3) 0.0517(12) Uani d . 1 . .
H H2 0.3081 0.9226 -0.0367 0.062 Uiso calc R 1 . .
C C1 0.5027(5) 1.0208(4) 0.1418(4) 0.0487(14) Uani d . 1 . .
C C2 0.4502(4) 0.9143(4) 0.1609(3) 0.0385(12) Uani d . 1 . .
C C3 0.4320(4) 0.9225(4) 0.2347(3) 0.0388(12) Uani d . 1 . .
C C4 0.4770(5) 1.0372(4) 0.2651(3) 0.0458(13) Uani d . 1 . .
H H4A 0.4105 1.0809 0.2810 0.055 Uiso calc R 1 . .
H H4B 0.5438 1.0287 0.3085 0.055 Uiso calc R 1 . .
C C5 0.2134(4) 0.7262(4) 0.1207(3) 0.0407(13) Uani d . 1 . .
C C6 0.2842(4) 0.7961(4) 0.0774(3) 0.0384(12) Uani d . 1 . .
C C7 0.2060(4) 0.8381(4) 0.0164(3) 0.0414(13) Uani d . 1 . .
C C8 0.0777(4) 0.7922(5) 0.0181(3) 0.0482(14) Uani d . 1 . .
H H8A 0.0203 0.8548 0.0217 0.058 Uiso calc R 1 . .
H H8B 0.0473 0.7471 -0.0273 0.058 Uiso calc R 1 . .
C C9 0.4220(4) 0.8188(4) 0.1024(3) 0.0403(13) Uani d . 1 . .
H H9 0.4504 0.8481 0.0567 0.048 Uiso calc R 1 . .
C C10 0.4950(4) 0.7072(4) 0.1233(3) 0.0379(12) Uani d . 1 . .
C C11 0.4592(5) 0.6052(4) 0.0851(3) 0.0508(15) Uani d . 1 . .
H H11 0.3858 0.6039 0.0497 0.061 Uiso calc R 1 . .
C C12 0.5286(5) 0.5052(5) 0.0977(3) 0.0560(15) Uani d . 1 . .
H H12 0.5015 0.4371 0.0723 0.067 Uiso calc R 1 . .
C C13 0.6382(5) 0.5084(4) 0.1484(3) 0.0474(14) Uani d . 1 . .
C C14 0.6747(5) 0.6063(5) 0.1892(3) 0.0526(15) Uani d . 1 . .
H H14 0.7467 0.6066 0.2258 0.063 Uiso calc R 1 . .
C C15 0.6030(4) 0.7050(5) 0.1754(3) 0.0469(14) Uani d . 1 . .
H H15 0.6290 0.7720 0.2024 0.056 Uiso calc R 1 . .
C C16 0.3439(5) 0.8482(4) 0.3466(3) 0.0442(13) Uani d . 1 . .
C C17 0.2643(5) 0.7626(5) 0.3627(3) 0.0541(15) Uani d . 1 . .
H H17 0.2386 0.7049 0.3270 0.065 Uiso calc R 1 . .
C C18 0.2233(6) 0.7624(5) 0.4310(4) 0.0669(18) Uani d . 1 . .
H H18 0.1689 0.7049 0.4408 0.080 Uiso calc R 1 . .
C C19 0.2606(5) 0.8448(5) 0.4849(4) 0.0625(17) Uani d . 1 . .
H H19 0.2332 0.8430 0.5315 0.075 Uiso calc R 1 . .
C C20 0.3380(5) 0.9292(5) 0.4697(3) 0.0584(16) Uani d . 1 . .
H H20 0.3625 0.9862 0.5060 0.070 Uiso calc R 1 . .
C C21 0.3816(5) 0.9328(5) 0.4016(3) 0.0526(15) Uani d . 1 . .
H H21 0.4356 0.9911 0.3925 0.063 Uiso calc R 1 . .
C C22 0.1487(5) 0.9681(5) -0.0949(3) 0.0485(14) Uani d . 1 . .
C C23 0.0411(6) 0.9218(5) -0.1334(4) 0.0694(19) Uani d . 1 . .
H H23 0.0189 0.8469 -0.1224 0.083 Uiso calc R 1 . .
C C24 -0.0353(6) 0.9854(6) -0.1886(4) 0.0719(19) Uani d . 1 . .
H H24 -0.1087 0.9525 -0.2137 0.086 Uiso calc R 1 . .
C C25 -0.0056(6) 1.0951(5) -0.2070(4) 0.0646(17) Uani d . 1 . .
H H25 -0.0576 1.1376 -0.2439 0.078 Uiso calc R 1 . .
C C26 0.1045(6) 1.1405(5) -0.1688(4) 0.0619(17) Uani d . 1 . .
H H26 0.1276 1.2147 -0.1806 0.074 Uiso calc R 1 . .
C C27 0.1799(5) 1.0788(5) -0.1142(3) 0.0543(15) Uani d . 1 . .
H H27 0.2536 1.1116 -0.0895 0.065 Uiso calc R 1 . .

loop_
_atom_site_aniso_label
_atom_site_aniso_U_11
_atom_site_aniso_U_22
_atom_site_aniso_U_33
_atom_site_aniso_U_12
_atom_site_aniso_U_13
_atom_site_aniso_U_23
Cl1 0.0781(11) 0.0616(10) 0.0802(14) 0.0182(8) 0.0080(10) 0.0048(9)
O1 0.063(2) 0.047(2) 0.054(3) -0.0074(18) 0.020(2) -0.006(2)
O2 0.068(3) 0.067(3) 0.057(3) -0.015(2) 0.027(2) 0.007(2)
O3 0.039(2) 0.059(2) 0.049(2) -0.0080(16) 0.0042(19) 0.011(2)
O4 0.055(2) 0.059(2) 0.037(2) -0.0088(17) 0.0071(19) 0.0074(19)
N1 0.067(3) 0.047(3) 0.041(3) -0.008(2) 0.020(3) -0.007(2)
N2 0.039(2) 0.063(3) 0.051(3) -0.001(2) 0.002(2) 0.018(3)
C1 0.043(3) 0.047(3) 0.059(4) -0.001(2) 0.016(3) 0.001(3)
C2 0.026(2) 0.056(3) 0.033(3) -0.002(2) 0.003(2) -0.003(3)
C3 0.035(3) 0.041(3) 0.041(3) -0.001(2) 0.007(3) 0.001(3)
C4 0.050(3) 0.052(3) 0.037(3) 0.000(3) 0.013(3) -0.002(3)
C5 0.034(3) 0.048(3) 0.040(3) -0.004(2) 0.005(3) -0.004(3)
C6 0.033(2) 0.046(3) 0.036(3) -0.003(2) 0.005(2) -0.003(3)
C7 0.042(3) 0.045(3) 0.038(3) -0.004(2) 0.008(3) -0.002(3)
C8 0.040(3) 0.058(3) 0.045(4) -0.006(2) 0.003(3) 0.007(3)
C9 0.033(3) 0.051(3) 0.037(3) -0.007(2) 0.006(2) -0.001(3)
C10 0.039(3) 0.045(3) 0.029(3) -0.002(2) 0.005(2) -0.007(3)
C11 0.041(3) 0.065(4) 0.041(4) -0.004(3) -0.009(3) -0.010(3)
C12 0.054(3) 0.058(4) 0.054(4) 0.001(3) 0.003(3) -0.011(3)
C13 0.048(3) 0.045(3) 0.049(4) 0.002(2) 0.008(3) 0.000(3)
C14 0.041(3) 0.069(4) 0.044(4) -0.002(3) -0.005(3) -0.001(3)
C15 0.042(3) 0.051(3) 0.047(4) -0.004(3) 0.004(3) -0.009(3)
C16 0.051(3) 0.050(3) 0.032(3) 0.005(3) 0.009(3) 0.003(3)
C17 0.058(3) 0.064(4) 0.041(4) -0.015(3) 0.011(3) -0.004(3)
C18 0.070(4) 0.077(4) 0.058(5) -0.013(3) 0.023(4) -0.002(4)
C19 0.064(4) 0.083(4) 0.041(4) 0.005(3) 0.010(3) 0.008(4)
C20 0.071(4) 0.064(4) 0.039(4) 0.007(3) 0.005(3) -0.004(3)
C21 0.061(4) 0.056(3) 0.040(4) -0.009(3) 0.007(3) -0.005(3)
C22 0.051(3) 0.054(3) 0.039(3) 0.001(3) 0.004(3) 0.005(3)
C23 0.065(4) 0.063(4) 0.068(5) -0.020(3) -0.020(4) 0.014(4)
C24 0.060(4) 0.087(5) 0.061(5) -0.016(3) -0.013(4) 0.009(4)
C25 0.060(4) 0.072(4) 0.058(4) 0.014(3) 0.002(3) 0.010(4)
C26 0.070(4) 0.055(4) 0.061(4) 0.002(3) 0.012(4) 0.007(3)
C27 0.051(3) 0.060(4) 0.051(4) 0.000(3) 0.004(3) -0.001(3)

loop_
_atom_type_symbol
_atom_type_description
_atom_type_scat_dispersion_real
_atom_type_scat_dispersion_imag
_atom_type_scat_source
C C 0.0033 0.0016 'International Tables Vol C Tables 4.2.6.8 and 6.1.1.4'
H H 0.0000 0.0000 'International Tables Vol C Tables 4.2.6.8 and 6.1.1.4'
N N 0.0061 0.0033 'International Tables Vol C Tables 4.2.6.8 and 6.1.1.4'
O O 0.0106 0.0060 'International Tables Vol C Tables 4.2.6.8 and 6.1.1.4'
Cl Cl 0.1484 0.1585 'International Tables Vol C Tables 4.2.6.8 and 6.1.1.4'

loop_
_geom_angle_atom_site_label_1
_geom_angle_atom_site_label_2
_geom_angle_atom_site_label_3
_geom_angle_site_symmetry_1
_geom_angle_site_symmetry_3
_geom_angle
_geom_angle_publ_flag
C1 O1 C4 . . 108.2(4) ?
C5 O3 C8 . . 108.8(4) ?
C3 N1 C16 . . 131.5(5) ?
C3 N1 H1 . . 114.2 ?
C16 N1 H1 . . 114.2 ?
C7 N2 C22 . . 129.4(4) ?
C7 N2 H2 . . 115.3 ?
C22 N2 H2 . . 115.3 ?
O2 C1 O1 . . 120.4(5) ?
O2 C1 C2 . . 129.0(5) ?
O1 C1 C2 . . 110.5(5) ?
C3 C2 C1 . . 107.7(5) ?
C3 C2 C9 . . 131.7(5) ?
C1 C2 C9 . . 120.6(5) ?
N1 C3 C2 . . 127.3(5) ?
N1 C3 C4 . . 124.2(5) ?
C2 C3 C4 . . 108.4(4) ?
O1 C4 C3 . . 105.2(4) ?
O1 C4 H4A . . 110.7 ?
C3 C4 H4A . . 110.7 ?
O1 C4 H4B . . 110.7 ?
C3 C4 H4B . . 110.7 ?
H4A C4 H4B . . 108.8 ?
O4 C5 O3 . . 119.6(4) ?
O4 C5 C6 . . 129.9(5) ?
O3 C5 C6 . . 110.4(5) ?
C7 C6 C5 . . 107.9(4) ?
C7 C6 C9 . . 129.1(5) ?
C5 C6 C9 . . 123.0(5) ?
N2 C7 C6 . . 128.4(5) ?
N2 C7 C8 . . 123.0(5) ?
C6 C7 C8 . . 108.6(5) ?
O3 C8 C7 . . 104.2(4) ?
O3 C8 H8A . . 110.9 ?
C7 C8 H8A . . 110.9 ?
O3 C8 H8B . . 110.9 ?
C7 C8 H8B . . 110.9 ?
H8A C8 H8B . . 108.9 ?
C2 C9 C6 . . 113.4(4) ?
C2 C9 C10 . . 114.5(4) ?
C6 C9 C10 . . 112.1(4) ?
C2 C9 H9 . . 105.2 ?
C6 C9 H9 . . 105.2 ?
C10 C9 H9 . . 105.2 ?
C15 C10 C11 . . 116.9(5) ?
C15 C10 C9 . . 122.2(4) ?
C11 C10 C9 . . 120.7(4) ?
C12 C11 C10 . . 122.3(5) ?
C12 C11 H11 . . 118.8 ?
C10 C11 H11 . . 118.8 ?
C13 C12 C11 . . 118.6(5) ?
C13 C12 H12 . . 120.7 ?
C11 C12 H12 . . 120.7 ?
C14 C13 C12 . . 120.9(5) ?
C14 C13 Cl1 . . 121.0(5) ?
C12 C13 Cl1 . . 118.2(4) ?
C13 C14 C15 . . 119.0(5) ?
C13 C14 H14 . . 120.5 ?
C15 C14 H14 . . 120.5 ?
C10 C15 C14 . . 122.2(5) ?
C10 C15 H15 . . 118.9 ?
C14 C15 H15 . . 118.9 ?
C17 C16 C21 . . 118.5(5) ?
C17 C16 N1 . . 116.8(5) ?
C21 C16 N1 . . 124.7(5) ?
C18 C17 C16 . . 120.3(6) ?
C18 C17 H17 . . 119.8 ?
C16 C17 H17 . . 119.8 ?
C19 C18 C17 . . 121.3(6) ?
C19 C18 H18 . . 119.4 ?
C17 C18 H18 . . 119.4 ?
C20 C19 C18 . . 118.9(6) ?
C20 C19 H19 . . 120.5 ?
C18 C19 H19 . . 120.5 ?
C19 C20 C21 . . 121.8(6) ?
C19 C20 H20 . . 119.1 ?
C21 C20 H20 . . 119.1 ?
C20 C21 C16 . . 119.2(5) ?
C20 C21 H21 . . 120.4 ?
C16 C21 H21 . . 120.4 ?
C23 C22 C27 . . 117.9(5) ?
C23 C22 N2 . . 124.2(5) ?
C27 C22 N2 . . 118.0(5) ?
C22 C23 C24 . . 120.6(6) ?
C22 C23 H23 . . 119.7 ?
C24 C23 H23 . . 119.7 ?
C25 C24 C23 . . 121.6(6) ?
C25 C24 H24 . . 119.2 ?
C23 C24 H24 . . 119.2 ?
C24 C25 C26 . . 117.4(6) ?
C24 C25 H25 . . 121.3 ?
C26 C25 H25 . . 121.3 ?
C27 C26 C25 . . 121.3(6) ?
C27 C26 H26 . . 119.3 ?
C25 C26 H26 . . 119.3 ?
C26 C27 C22 . . 121.1(6) ?
C26 C27 H27 . . 119.4 ?
C22 C27 H27 . . 119.4 ?

loop_
_geom_bond_atom_site_label_1
_geom_bond_atom_site_label_2
_geom_bond_site_symmetry_2
_geom_bond_distance
_geom_bond_publ_flag
Cl1 C13 . 1.745(5) ?
O1 C1 . 1.366(6) ?
O1 C4 . 1.436(6) ?
O2 C1 . 1.223(6) ?
O3 C5 . 1.357(6) ?
O3 C8 . 1.439(6) ?
O4 C5 . 1.224(6) ?
N1 C3 . 1.345(6) ?
N1 C16 . 1.412(6) ?
N1 H1 . 0.8600 ?
N2 C7 . 1.329(6) ?
N2 C22 . 1.410(6) ?
N2 H2 . 0.8600 ?
C1 C2 . 1.427(7) ?
C2 C3 . 1.366(7) ?
C2 C9 . 1.512(7) ?
C3 C4 . 1.484(7) ?
C4 H4A . 0.9700 ?
C4 H4B . 0.9700 ?
C5 C6 . 1.436(7) ?
C6 C7 . 1.349(7) ?
C6 C9 . 1.522(6) ?
C7 C8 . 1.509(6) ?
C8 H8A . 0.9700 ?
C8 H8B . 0.9700 ?
C9 C10 . 1.530(6) ?
C9 H9 . 0.9800 ?
C10 C15 . 1.369(7) ?
C10 C11 . 1.383(6) ?
C11 C12 . 1.381(7) ?
C11 H11 . 0.9300 ?
C12 C13 . 1.369(7) ?
C12 H12 . 0.9300 ?
C13 C14 . 1.367(7) ?
C14 C15 . 1.383(7) ?
C14 H14 . 0.9300 ?
C15 H15 . 0.9300 ?
C16 C17 . 1.384(7) ?
C16 C21 . 1.394(7) ?
C17 C18 . 1.369(8) ?
C17 H17 . 0.9300 ?
C18 C19 . 1.362(8) ?
C18 H18 . 0.9300 ?
C19 C20 . 1.353(8) ?
C19 H19 . 0.9300 ?
C20 C21 . 1.381(8) ?
C20 H20 . 0.9300 ?
C21 H21 . 0.9300 ?
C22 C23 . 1.365(7) ?
C22 C27 . 1.385(7) ?
C23 C24 . 1.384(8) ?
C23 H23 . 0.9300 ?
C24 C25 . 1.364(8) ?
C24 H24 . 0.9300 ?
C25 C26 . 1.381(8) ?
C25 H25 . 0.9300 ?
C26 C27 . 1.360(8) ?
C26 H26 . 0.9300 ?
C27 H27 . 0.9300 ?

loop_
_geom_hbond_atom_site_label_D
_geom_hbond_atom_site_label_H
_geom_hbond_atom_site_label_A
_geom_hbond_site_symmetry_A
_geom_hbond_distance_DH
_geom_hbond_distance_HA
_geom_hbond_distance_DA
_geom_hbond_angle_DHA
_geom_hbond_publ_flag
N1 H1 O4 . 0.86 2.05 2.797(3) 145 yes
N2 H2 O2 3_675 0.86 2.09 2.907(3) 158 yes
C4 H4A O4 2_555 0.97 2.24 3.206(3) 178 yes
C8 H8A Cg5 3_666 0.97 2.98 3.721(3) 134 yes
C8 H8B Cg4 4_555 0.97 2.91 3.617(3) 131 yes
C19 H19 Cg3 4_554 0.93 2.90 3.766(3) 156 yes

loop_
_geom_torsion_atom_site_label_1
_geom_torsion_atom_site_label_2
_geom_torsion_atom_site_label_3
_geom_torsion_atom_site_label_4
_geom_torsion_site_symmetry_1
_geom_torsion_site_symmetry_2
_geom_torsion_site_symmetry_3
_geom_torsion_site_symmetry_4
_geom_torsion
_geom_torsion_publ_flag
C4 O1 C1 O2 . . . . 178.2(5) ?
C4 O1 C1 C2 . . . . -0.8(5) ?
O2 C1 C2 C3 . . . . -177.5(5) ?
O1 C1 C2 C3 . . . . 1.3(6) ?
O2 C1 C2 C9 . . . . 1.1(8) ?
O1 C1 C2 C9 . . . . 180.0(4) ?
C16 N1 C3 C2 . . . . -170.5(5) ?
C16 N1 C3 C4 . . . . 8.6(8) ?
C1 C2 C3 N1 . . . . 177.9(5) ?
C9 C2 C3 N1 . . . . -0.5(9) ?
C1 C2 C3 C4 . . . . -1.3(5) ?
C9 C2 C3 C4 . . . . -179.7(5) ?
C1 O1 C4 C3 . . . . 0.0(5) ?
N1 C3 C4 O1 . . . . -178.4(4) ?
C2 C3 C4 O1 . . . . 0.9(5) ?
C8 O3 C5 O4 . . . . 176.8(5) ?
C8 O3 C5 C6 . . . . -2.7(5) ?
O4 C5 C6 C7 . . . . -176.9(5) ?
O3 C5 C6 C7 . . . . 2.5(6) ?
O4 C5 C6 C9 . . . . 0.5(8) ?
O3 C5 C6 C9 . . . . 179.9(4) ?
C22 N2 C7 C6 . . . . -169.7(5) ?
C22 N2 C7 C8 . . . . 8.8(9) ?
C5 C6 C7 N2 . . . . 177.4(5) ?
C9 C6 C7 N2 . . . . 0.2(9) ?
C5 C6 C7 C8 . . . . -1.2(6) ?
C9 C6 C7 C8 . . . . -178.4(5) ?
C5 O3 C8 C7 . . . . 1.9(5) ?
N2 C7 C8 O3 . . . . -179.0(5) ?
C6 C7 C8 O3 . . . . -0.3(6) ?
C3 C2 C9 C6 . . . . 65.9(7) ?
C1 C2 C9 C6 . . . . -112.3(5) ?
C3 C2 C9 C10 . . . . -64.5(7) ?
C1 C2 C9 C10 . . . . 117.3(5) ?
C7 C6 C9 C2 . . . . 95.1(7) ?
C5 C6 C9 C2 . . . . -81.7(6) ?
C7 C6 C9 C10 . . . . -133.2(5) ?
C5 C6 C9 C10 . . . . 49.9(6) ?
C2 C9 C10 C15 . . . . -20.6(7) ?
C6 C9 C10 C15 . . . . -151.7(5) ?
C2 C9 C10 C11 . . . . 164.8(4) ?
C6 C9 C10 C11 . . . . 33.7(7) ?
C15 C10 C11 C12 . . . . -0.6(8) ?
C9 C10 C11 C12 . . . . 174.3(5) ?
C10 C11 C12 C13 . . . . -1.7(8) ?
C11 C12 C13 C14 . . . . 4.0(8) ?
C11 C12 C13 Cl1 . . . . -176.0(4) ?
C12 C13 C14 C15 . . . . -3.9(8) ?
Cl1 C13 C14 C15 . . . . 176.1(4) ?
C11 C10 C15 C14 . . . . 0.8(8) ?
C9 C10 C15 C14 . . . . -174.1(5) ?
C13 C14 C15 C10 . . . . 1.5(8) ?
C3 N1 C16 C17 . . . . 162.7(5) ?
C3 N1 C16 C21 . . . . -17.4(9) ?
C21 C16 C17 C18 . . . . 0.6(8) ?
N1 C16 C17 C18 . . . . -179.5(5) ?
C16 C17 C18 C19 . . . . -0.9(9) ?
C17 C18 C19 C20 . . . . 1.1(9) ?
C18 C19 C20 C21 . . . . -1.1(9) ?
C19 C20 C21 C16 . . . . 0.8(9) ?
C17 C16 C21 C20 . . . . -0.6(8) ?
N1 C16 C21 C20 . . . . 179.6(5) ?
C7 N2 C22 C23 . . . . -37.0(9) ?
C7 N2 C22 C27 . . . . 143.6(6) ?
C27 C22 C23 C24 . . . . -1.5(9) ?
N2 C22 C23 C24 . . . . 179.1(6) ?
C22 C23 C24 C25 . . . . 0.7(10) ?
C23 C24 C25 C26 . . . . 0.5(10) ?
C24 C25 C26 C27 . . . . -0.8(9) ?
C25 C26 C27 C22 . . . . -0.1(9) ?
C23 C22 C27 C26 . . . . 1.2(9) ?
N2 C22 C27 C26 . . . . -179.4(5) ?

loop_
_cod_related_entry_id
_cod_related_entry_database
_cod_related_entry_code
1 ChemSpider 24742548
